data_1557829
loop_
_publ_author_name
'Guo, Chenxing'
'Wang, Hu'
'Lynch, Vincent M.'
'Ji, Xiaofan'
'Page, Zachariah A.'
'Sessler, Jonathan L.'

_publ_section_title
;
 Molecular recognition of pyrazine N,N&#x2032;-dioxide using aryl extended
 calix[4]pyrroles
;
_journal_issue 22
_journal_name_full 'Chemical Science'
_journal_page_first 5650
_journal_page_last 5657
_journal_paper_doi 10.1039/D0SC01496F
_journal_volume 11
_journal_year 2020
_chemical_formula_moiety '2 C40 H38 N6, C4 H4 N2 O2, 2 C H4 O'
_chemical_formula_sum 'C86 H88 N14 O4'
_chemical_formula_weight 1381.70
_space_group_crystal_system monoclinic
_space_group_IT_number 14
_space_group_name_Hall '-P 2yn'
_space_group_name_H-M_alt 'P 1 21/n 1'
_atom_sites_solution_hydrogens mixed
_audit_creation_method SHELXL-2016/6
_audit_update_record
;
2020-02-20 deposited with the CCDC.	2020-04-20 downloaded from the CCDC.
;
_cell_angle_alpha 90
_cell_angle_beta 99.327(4)
_cell_angle_gamma 90
_cell_formula_units_Z 2
_cell_length_a 16.7110(7)
_cell_length_b 12.6971(5)
_cell_length_c 18.2586(7)
_cell_measurement_reflns_used 12900
_cell_measurement_temperature 100(2)
_cell_measurement_theta_max 28.3
_cell_measurement_theta_min 1.78
_cell_volume 3822.9(3)
_computing_cell_refinement 'CrysAlisPro V 1.171.40.37a, Rigaku Oxford Diffraction'
_computing_data_collection 'CrystalClear 1.40 (Rigaku Inc., 2008)'
_computing_data_reduction 'CrysAlisPro V 1.171.40.37a, Rigaku Oxford Diffraction'
_computing_molecular_graphics 'XP SHELXTL/PC, Siemens Analytical'
_computing_publication_material 'XP SHELXTL/PC, Siemens Analytical'
_computing_structure_refinement 'SHELXL-2016/6 (Sheldrick, 2015)'
_computing_structure_solution
;

Sheldrick. G. M.  (2015) SHELXT. Acta Cryst. A71, 3-8.

;
_diffrn_ambient_temperature 100(2)
_diffrn_measured_fraction_theta_full 1.000
_diffrn_measured_fraction_theta_max 1.000
_diffrn_measurement_device_type 'Nonius Kappa CCD with a Bruker Apex II detector'
_diffrn_measurement_method \w-scans
_diffrn_radiation_type MoK\a
_diffrn_radiation_wavelength 0.71073
_diffrn_reflns_av_R_equivalents 0.0864
_diffrn_reflns_av_unetI/netI 0.0495
_diffrn_reflns_Laue_measured_fraction_full 1.000
_diffrn_reflns_Laue_measured_fraction_max 1.000
_diffrn_reflns_limit_h_max 20
_diffrn_reflns_limit_h_min -20
_diffrn_reflns_limit_k_max 15
_diffrn_reflns_limit_k_min -15
_diffrn_reflns_limit_l_max 21
_diffrn_reflns_limit_l_min -21
_diffrn_reflns_number 45512
_diffrn_reflns_point_group_measured_fraction_full 1.000
_diffrn_reflns_point_group_measured_fraction_max 1.000
_diffrn_reflns_theta_full 25.242
_diffrn_reflns_theta_max 25.349
_diffrn_reflns_theta_min 1.804
_diffrn_source 'fine focus sealed tube'
_exptl_absorpt_coefficient_mu 0.076
_exptl_absorpt_correction_T_max 1.00
_exptl_absorpt_correction_T_min 0.475
_exptl_absorpt_correction_type multi-scan
_exptl_absorpt_process_details
;
CrysAlisPro 1.171.40.37a (Rigaku Oxford Diffraction, 2019)
Empirical absorption correction using spherical harmonics,
 implemented in SCALE3 ABSPACK scaling algorithm.
;
_exptl_crystal_colour yellow
_exptl_crystal_density_diffrn 1.200
_exptl_crystal_description prism
_exptl_crystal_F_000 1468
_exptl_crystal_size_max 0.210
_exptl_crystal_size_mid 0.130
_exptl_crystal_size_min 0.094
_refine_diff_density_max 0.944
_refine_diff_density_min -0.261
_refine_diff_density_rms 0.089
_refine_ls_extinction_method none
_refine_ls_goodness_of_fit_ref 1.170
_refine_ls_hydrogen_treatment mixed
_refine_ls_matrix_type full
_refine_ls_number_parameters 508
_refine_ls_number_reflns 7000
_refine_ls_number_restraints 21
_refine_ls_restrained_S_all 1.169
_refine_ls_R_factor_all 0.1226
_refine_ls_R_factor_gt 0.0982
_refine_ls_shift/su_max 0.000
_refine_ls_shift/su_mean 0.000
_refine_ls_structure_factor_coef Fsqd
_refine_ls_weighting_details 'w=1/[\s^2^(Fo^2^)+(0.1016P)^2^+4.5981P] where P=(Fo^2^+2Fc^2^)/3'
_refine_ls_weighting_scheme calc
_refine_ls_wR_factor_gt 0.2234
_refine_ls_wR_factor_ref 0.2381
_reflns_Friedel_coverage 0.000
_reflns_number_gt 5433
_reflns_number_total 7000
_reflns_threshold_expression 'I > 2\s(I)'
_cod_data_source_file d0sc01496f3.cif
_cod_data_source_block shelx_CCDC1
_cod_depositor_comments
;Adding full bibliography for 1557828--1557833.cif.

 Adding full bibliography for 1557828--1557833.cif.
;
_cod_original_sg_symbol_H-M 'P 21/n'
_cod_database_code 1557829
_shelx_shelxl_version_number 2016/6
_shelx_space_group_comment
;
The symmetry employed for this shelxl refinement is uniquely defined
by the following loop, which should always be used as a source of
symmetry information in preference to the above space-group names.
They are only intended as comments.
;
_shelx_estimated_absorpt_t_min 0.984
_shelx_estimated_absorpt_t_max 0.993

loop_
_space_group_symop_operation_xyz
'x, y, z'
'-x+1/2, y+1/2, -z+1/2'
'-x, -y, -z'
'x-1/2, -y-1/2, z-1/2'

loop_
_atom_site_label
_atom_site_type_symbol
_atom_site_fract_x
_atom_site_fract_y
_atom_site_fract_z
_atom_site_U_iso_or_equiv
_atom_site_adp_type
_atom_site_occupancy
_atom_site_site_symmetry_order
_atom_site_calc_flag
_atom_site_refinement_flags_posn
_atom_site_refinement_flags_adp
_atom_site_refinement_flags_occupancy
_atom_site_disorder_assembly
_atom_site_disorder_group
C1 C 0.2704(3) 0.1832(3) 0.5378(2) 0.0345(9) Uani 1 1 d . . . . .
C2 C 0.3505(3) 0.1639(3) 0.5555(2) 0.0391(10) Uani 1 1 d . . . . .
H2 H 0.379226 0.111941 0.532702 0.047 Uiso 1 1 calc R U . . .
C3 C 0.3849(2) 0.2315(3) 0.6121(2) 0.0363(9) Uani 1 1 d . . . . .
H3 H 0.440138 0.233172 0.635202 0.044 Uiso 1 1 calc R U . . .
C4 C 0.3241(2) 0.2948(3) 0.6280(2) 0.0273(8) Uani 1 1 d . . . . .
C5 C 0.3267(2) 0.3867(3) 0.68254(18) 0.0260(8) Uani 1 1 d . . . . .
C6 C 0.3348(2) 0.4872(3) 0.63976(18) 0.0241(7) Uani 1 1 d . . . . .
C7 C 0.4014(2) 0.5416(3) 0.6293(2) 0.0303(8) Uani 1 1 d . . . . .
H7 H 0.455448 0.527024 0.652306 0.036 Uiso 1 1 calc R U . . .
C8 C 0.3773(2) 0.6241(3) 0.5782(2) 0.0309(8) Uani 1 1 d . . . . .
H8 H 0.411878 0.674770 0.561191 0.037 Uiso 1 1 calc R U . . .
C9 C 0.2958(2) 0.6175(2) 0.55822(18) 0.0242(7) Uani 1 1 d . . . . .
C10 C 0.2376(2) 0.6898(3) 0.5096(2) 0.0306(8) Uani 1 1 d . . . . .
C11 C 0.1806(2) 0.6309(2) 0.45093(18) 0.0225(7) Uani 1 1 d . . . . .
C12 C 0.1062(2) 0.6597(3) 0.41421(18) 0.0251(7) Uani 1 1 d . . . . .
H12 H 0.073590 0.715696 0.427339 0.030 Uiso 1 1 calc R U . . .
C13 C 0.0866(2) 0.5913(3) 0.35332(19) 0.0248(7) Uani 1 1 d . . . . .
H13 H 0.038744 0.593956 0.317356 0.030 Uiso 1 1 calc R U . . .
C14 C 0.14843(19) 0.5204(3) 0.35485(17) 0.0224(7) Uani 1 1 d . . . . .
C15 C 0.1566(2) 0.4254(3) 0.30702(18) 0.0253(8) Uani 1 1 d . . . . .
C16 C 0.1378(2) 0.3273(3) 0.34663(19) 0.0261(8) Uani 1 1 d . . . . .
C17 C 0.0693(2) 0.2657(3) 0.3361(2) 0.0323(9) Uani 1 1 d . . . . .
H17 H 0.022564 0.275519 0.299480 0.039 Uiso 1 1 calc R U . . .
C18 C 0.0814(2) 0.1855(3) 0.3896(2) 0.0364(9) Uani 1 1 d . . . . .
H18 H 0.043617 0.131566 0.395429 0.044 Uiso 1 1 calc R U . . .
C19 C 0.1554(2) 0.1971(3) 0.43154(19) 0.0294(8) Uani 1 1 d . . . . .
C20 C 0.210(4) 0.1248(15) 0.483(4) 0.038(3) Uani 0.5 1 d D . P A 1
C25 C 0.2576(12) 0.0496(15) 0.4382(11) 0.053(4) Uani 0.5 1 d D U P A 1
H25A H 0.295759 0.090470 0.414094 0.080 Uiso 0.5 1 calc R U P A 1
H25B H 0.219296 0.012928 0.400359 0.080 Uiso 0.5 1 calc R U P A 1
H25C H 0.287524 -0.002037 0.471937 0.080 Uiso 0.5 1 calc R U P A 1
C26 C 0.1599(13) 0.0619(15) 0.5301(12) 0.054(4) Uani 0.5 1 d D U P A 1
H26A H 0.195780 0.017712 0.565157 0.081 Uiso 0.5 1 calc R U P A 1
H26B H 0.121318 0.017254 0.497901 0.081 Uiso 0.5 1 calc R U P A 1
H26C H 0.130168 0.110528 0.557618 0.081 Uiso 0.5 1 calc R U P A 1
C20A C 0.197(4) 0.1282(15) 0.493(4) 0.038(3) Uani 0.5 1 d D . P A 2
C25A C 0.2294(14) 0.0336(16) 0.4529(12) 0.056(4) Uani 0.5 1 d D U P A 2
H25D H 0.183628 -0.004240 0.424161 0.085 Uiso 0.5 1 calc R U P A 2
H25E H 0.259604 -0.014085 0.489533 0.085 Uiso 0.5 1 calc R U P A 2
H25F H 0.265264 0.059431 0.419362 0.085 Uiso 0.5 1 calc R U P A 2
C26A C 0.1352(13) 0.0900(15) 0.5404(12) 0.055(5) Uani 0.5 1 d D U P A 2
H26D H 0.113466 0.150541 0.564094 0.082 Uiso 0.5 1 calc R U P A 2
H26E H 0.161563 0.041597 0.578697 0.082 Uiso 0.5 1 calc R U P A 2
H26F H 0.090911 0.053457 0.508697 0.082 Uiso 0.5 1 calc R U P A 2
C21 C 0.4011(2) 0.3750(3) 0.7428(2) 0.0397(10) Uani 1 1 d . . . . .
H21A H 0.450050 0.371229 0.719700 0.060 Uiso 1 1 calc R U . . .
H21B H 0.396243 0.310407 0.771148 0.060 Uiso 1 1 calc R U . . .
H21C H 0.404835 0.435833 0.776210 0.060 Uiso 1 1 calc R U . . .
C22 C 0.1887(3) 0.7527(3) 0.5585(2) 0.0481(12) Uani 1 1 d . . . . .
H22A H 0.153390 0.802801 0.527693 0.072 Uiso 1 1 calc R U . . .
H22B H 0.225820 0.791243 0.596218 0.072 Uiso 1 1 calc R U . . .
H22C H 0.155516 0.704463 0.582800 0.072 Uiso 1 1 calc R U . . .
C23 C 0.2874(3) 0.7647(3) 0.4687(3) 0.0477(12) Uani 1 1 d . . . . .
H23A H 0.320847 0.723524 0.439755 0.072 Uiso 1 1 calc R U . . .
H23B H 0.322529 0.808196 0.504911 0.072 Uiso 1 1 calc R U . . .
H23C H 0.250697 0.810194 0.435335 0.072 Uiso 1 1 calc R U . . .
C24 C 0.0952(2) 0.4363(3) 0.2345(2) 0.0348(9) Uani 1 1 d . . . . .
H24A H 0.040116 0.439878 0.246243 0.052 Uiso 1 1 calc R U . . .
H24B H 0.099819 0.375270 0.202599 0.052 Uiso 1 1 calc R U . . .
H24C H 0.106824 0.500777 0.208609 0.052 Uiso 1 1 calc R U . . .
C27 C 0.2539(2) 0.3875(3) 0.72300(17) 0.0250(8) Uani 1 1 d . . . . .
C28 C 0.2311(2) 0.4796(3) 0.7547(2) 0.0350(9) Uani 1 1 d . . . . .
H28 H 0.258690 0.543341 0.747874 0.042 Uiso 1 1 calc R U . . .
C29 C 0.1689(3) 0.4804(3) 0.7960(2) 0.0419(10) Uani 1 1 d . . . . .
H29 H 0.154059 0.544100 0.817592 0.050 Uiso 1 1 calc R U . . .
C30 C 0.1282(2) 0.3872(3) 0.8058(2) 0.0379(10) Uani 1 1 d . . . . .
C31 C 0.1507(2) 0.2950(3) 0.7751(2) 0.0339(9) Uani 1 1 d . . . . .
H31 H 0.123121 0.231201 0.782000 0.041 Uiso 1 1 calc R U . . .
C32 C 0.2131(2) 0.2954(3) 0.73450(18) 0.0281(8) Uani 1 1 d . . . . .
H32 H 0.228589 0.231339 0.713868 0.034 Uiso 1 1 calc R U . . .
C33 C 0.0641(3) 0.3870(4) 0.8501(3) 0.0509(12) Uani 1 1 d . . . . .
C34 C 0.2398(2) 0.4186(3) 0.28236(17) 0.0239(7) Uani 1 1 d . . . . .
C35 C 0.2841(2) 0.5090(3) 0.27328(19) 0.0288(8) Uani 1 1 d . . . . .
H35 H 0.265092 0.575492 0.287024 0.035 Uiso 1 1 calc R U . . .
C36 C 0.3557(2) 0.5032(3) 0.2444(2) 0.0338(9) Uani 1 1 d . . . . .
H36 H 0.385616 0.565371 0.238389 0.041 Uiso 1 1 calc R U . . .
C37 C 0.3832(2) 0.4069(3) 0.2246(2) 0.0327(9) Uani 1 1 d . . . . .
C38 C 0.3401(2) 0.3159(3) 0.2336(2) 0.0340(9) Uani 1 1 d . . . . .
H38 H 0.358958 0.249615 0.219357 0.041 Uiso 1 1 calc R U . . .
C39 C 0.2697(2) 0.3225(3) 0.26325(19) 0.0299(8) Uani 1 1 d . . . . .
H39 H 0.241012 0.259852 0.270783 0.036 Uiso 1 1 calc R U . . .
C40 C 0.4561(2) 0.3997(3) 0.1919(2) 0.0374(9) Uani 1 1 d . . . . .
C41 C 0.0251(2) 0.5434(3) 0.5664(2) 0.0290(8) Uani 1 1 d . . . . .
C42 C 0.0379(2) 0.4128(3) 0.47997(19) 0.0269(8) Uani 1 1 d . . . . .
C43 C 0.4132(2) 0.3825(4) 0.4421(2) 0.0457(11) Uani 1 1 d . . . . .
H43A H 0.450904 0.437810 0.463281 0.069 Uiso 1 1 calc R U . . .
H43B H 0.406815 0.385024 0.387827 0.069 Uiso 1 1 calc R U . . .
H43C H 0.434650 0.313564 0.459637 0.069 Uiso 1 1 calc R U . . .
N1 N 0.25470(18) 0.2649(2) 0.58224(15) 0.0269(7) Uani 1 1 d . . . . .
H1N H 0.206814 0.294106 0.581486 0.032 Uiso 1 1 calc R U . . .
N2 N 0.27033(16) 0.5334(2) 0.59523(15) 0.0232(6) Uani 1 1 d . . . . .
H2N H 0.219707 0.512015 0.591069 0.028 Uiso 1 1 calc R U . . .
N3 N 0.20553(17) 0.5455(2) 0.41502(15) 0.0227(6) Uani 1 1 d . . . . .
H3N H 0.251466 0.511543 0.428529 0.027 Uiso 1 1 calc R U . . .
N4 N 0.18964(18) 0.2854(2) 0.40413(16) 0.0261(7) Uani 1 1 d . . . . .
H4N H 0.238020 0.310693 0.421567 0.031 Uiso 1 1 calc R U . . .
N5 N 0.0137(3) 0.3844(4) 0.8856(3) 0.0746(15) Uani 1 1 d . . . . .
N6 N 0.5133(2) 0.3938(3) 0.1655(2) 0.0524(10) Uani 1 1 d . . . . .
N7 N 0.06344(17) 0.4568(2) 0.54643(16) 0.0275(7) Uani 1 1 d . . . . .
O1 O 0.12316(14) 0.4162(2) 0.59226(14) 0.0341(6) Uani 1 1 d . . . . .
O2 O 0.33717(14) 0.3986(2) 0.46455(14) 0.0302(6) Uani 1 1 d . . . . .
H2O H 0.342721 0.397114 0.511089 0.045 Uiso 1 1 calc R U . . .
H41 H 0.048(2) 0.573(3) 0.620(2) 0.026(9) Uiso 1 1 d . . . . .
H42 H 0.070(2) 0.343(3) 0.466(2) 0.037(10) Uiso 1 1 d . . . . .

loop_
_atom_site_aniso_label
_atom_site_aniso_U_11
_atom_site_aniso_U_22
_atom_site_aniso_U_33
_atom_site_aniso_U_23
_atom_site_aniso_U_13
_atom_site_aniso_U_12
C1 0.056(3) 0.0200(18) 0.028(2) 0.0043(15) 0.0105(18) 0.0047(17)
C2 0.058(3) 0.031(2) 0.034(2) 0.0078(17) 0.025(2) 0.0118(19)
C3 0.036(2) 0.035(2) 0.040(2) 0.0106(18) 0.0141(18) 0.0053(17)
C4 0.0288(19) 0.0228(17) 0.033(2) 0.0106(15) 0.0116(16) 0.0092(14)
C5 0.0249(18) 0.0320(19) 0.0192(17) 0.0059(14) -0.0022(14) 0.0074(14)
C6 0.0258(18) 0.0271(18) 0.0173(16) 0.0019(14) -0.0027(14) 0.0068(14)
C7 0.0262(18) 0.034(2) 0.030(2) 0.0038(16) 0.0001(15) 0.0052(15)
C8 0.035(2) 0.0311(19) 0.0267(19) 0.0015(16) 0.0055(16) -0.0021(16)
C9 0.0334(19) 0.0181(16) 0.0191(17) -0.0034(13) -0.0021(14) 0.0039(14)
C10 0.040(2) 0.0173(17) 0.030(2) -0.0018(15) -0.0073(16) 0.0024(15)
C11 0.0342(19) 0.0136(15) 0.0194(17) 0.0022(13) 0.0030(14) -0.0018(13)
C12 0.0277(18) 0.0231(17) 0.0251(18) 0.0017(14) 0.0064(15) 0.0004(14)
C13 0.0189(17) 0.0299(18) 0.0248(18) 0.0010(15) 0.0007(14) -0.0017(14)
C14 0.0236(17) 0.0268(17) 0.0159(16) 0.0019(13) 0.0004(13) -0.0055(14)
C15 0.0257(18) 0.0321(19) 0.0169(17) -0.0048(14) 0.0000(14) -0.0023(14)
C16 0.0263(18) 0.0292(18) 0.0242(18) -0.0084(15) 0.0082(15) -0.0028(14)
C17 0.0280(19) 0.0304(19) 0.039(2) -0.0131(17) 0.0072(17) -0.0052(15)
C18 0.045(2) 0.029(2) 0.039(2) -0.0122(17) 0.0167(19) -0.0101(17)
C19 0.043(2) 0.0239(18) 0.0230(18) -0.0077(15) 0.0102(16) -0.0009(16)
C20 0.071(18) 0.021(2) 0.022(16) -0.005(3) 0.013(4) -0.006(4)
C25 0.089(13) 0.023(7) 0.040(9) -0.007(6) -0.012(7) 0.019(7)
C26 0.084(12) 0.035(8) 0.037(7) 0.009(6) -0.007(7) -0.017(7)
C20A 0.071(18) 0.021(2) 0.022(16) -0.005(3) 0.013(4) -0.006(4)
C25A 0.102(13) 0.029(7) 0.037(7) -0.001(5) 0.008(7) 0.014(7)
C26A 0.071(11) 0.054(11) 0.039(7) 0.008(7) 0.005(7) -0.035(8)
C21 0.030(2) 0.050(2) 0.035(2) 0.0148(19) -0.0061(17) 0.0035(18)
C22 0.059(3) 0.030(2) 0.046(3) -0.0151(19) -0.020(2) 0.0215(19)
C23 0.057(3) 0.0223(19) 0.054(3) 0.0150(18) -0.021(2) -0.0161(18)
C24 0.031(2) 0.046(2) 0.0244(19) -0.0058(17) -0.0035(16) -0.0014(17)
C27 0.0282(18) 0.0320(19) 0.0118(16) -0.0006(14) -0.0062(13) 0.0067(15)
C28 0.044(2) 0.033(2) 0.028(2) -0.0070(16) 0.0032(17) 0.0022(17)
C29 0.054(3) 0.038(2) 0.035(2) -0.0047(18) 0.011(2) 0.015(2)
C30 0.039(2) 0.049(2) 0.027(2) 0.0088(18) 0.0066(17) 0.0173(19)
C31 0.039(2) 0.039(2) 0.0232(19) 0.0082(16) 0.0050(16) 0.0041(17)
C32 0.038(2) 0.0282(19) 0.0168(17) 0.0034(14) -0.0003(15) 0.0095(15)
C33 0.052(3) 0.059(3) 0.046(3) 0.017(2) 0.019(2) 0.027(2)
C34 0.0277(18) 0.0314(19) 0.0121(15) 0.0026(14) 0.0015(13) -0.0002(14)
C35 0.036(2) 0.0256(18) 0.0264(19) 0.0060(15) 0.0088(16) 0.0031(15)
C36 0.038(2) 0.034(2) 0.032(2) 0.0060(16) 0.0131(17) -0.0022(17)
C37 0.032(2) 0.043(2) 0.0240(19) 0.0048(17) 0.0074(16) -0.0019(17)
C38 0.041(2) 0.031(2) 0.032(2) -0.0050(16) 0.0137(17) -0.0009(17)
C39 0.036(2) 0.032(2) 0.0230(18) -0.0040(15) 0.0090(16) -0.0074(16)
C40 0.036(2) 0.041(2) 0.036(2) -0.0048(18) 0.0101(18) -0.0047(17)
C41 0.0305(19) 0.0310(19) 0.0257(19) -0.0024(16) 0.0050(16) 0.0009(15)
C42 0.0268(18) 0.0313(19) 0.0239(18) -0.0034(15) 0.0079(15) -0.0010(15)
C43 0.030(2) 0.069(3) 0.041(2) 0.000(2) 0.0147(18) 0.003(2)
N1 0.0351(17) 0.0246(15) 0.0206(15) 0.0001(12) 0.0031(13) 0.0047(13)
N2 0.0231(14) 0.0181(14) 0.0256(15) -0.0003(12) -0.0045(12) 0.0014(11)
N3 0.0256(15) 0.0201(14) 0.0206(14) 0.0029(11) -0.0021(12) 0.0020(11)
N4 0.0324(16) 0.0195(14) 0.0272(16) -0.0029(12) 0.0070(13) -0.0078(12)
N5 0.070(3) 0.089(3) 0.074(3) 0.036(3) 0.041(3) 0.042(3)
N6 0.043(2) 0.061(2) 0.058(2) -0.013(2) 0.026(2) -0.0087(18)
N7 0.0220(15) 0.0328(16) 0.0276(16) 0.0011(13) 0.0034(12) 0.0012(12)
O1 0.0267(13) 0.0384(15) 0.0345(15) 0.0048(12) -0.0032(11) 0.0062(11)
O2 0.0271(13) 0.0358(14) 0.0276(13) 0.0022(12) 0.0045(10) 0.0031(11)

loop_
_atom_type_symbol
_atom_type_description
_atom_type_scat_dispersion_real
_atom_type_scat_dispersion_imag
_atom_type_scat_source
C C 0.0033 0.0016 'International Tables Vol C Tables 4.2.6.8 and 6.1.1.4'
H H 0.0000 0.0000 'International Tables Vol C Tables 4.2.6.8 and 6.1.1.4'
N N 0.0061 0.0033 'International Tables Vol C Tables 4.2.6.8 and 6.1.1.4'
O O 0.0106 0.0060 'International Tables Vol C Tables 4.2.6.8 and 6.1.1.4'

loop_
_geom_angle_atom_site_label_1
_geom_angle_atom_site_label_2
_geom_angle_atom_site_label_3
_geom_angle
_geom_angle_site_symmetry_1
_geom_angle_site_symmetry_3
_geom_angle_publ_flag
C2 C1 N1 105.9(3) . . ?
C2 C1 C20 127.0(16) . . ?
N1 C1 C20 127.0(16) . . ?
C2 C1 C20A 136.4(13) . . ?
N1 C1 C20A 116.7(10) . . ?
C1 C2 C3 109.9(3) . . ?
C1 C2 H2 125.1 . . ?
C3 C2 H2 125.1 . . ?
C4 C3 C2 106.8(4) . . ?
C4 C3 H3 126.6 . . ?
C2 C3 H3 126.6 . . ?
C3 C4 N1 107.1(3) . . ?
C3 C4 C5 130.2(3) . . ?
N1 C4 C5 122.7(3) . . ?
C6 C5 C27 113.0(3) . . ?
C6 C5 C21 108.8(3) . . ?
C27 C5 C21 105.8(3) . . ?
C6 C5 C4 107.6(3) . . ?
C27 C5 C4 112.4(3) . . ?
C21 C5 C4 109.2(3) . . ?
C7 C6 N2 106.5(3) . . ?
C7 C6 C5 130.5(3) . . ?
N2 C6 C5 122.6(3) . . ?
C6 C7 C8 108.5(3) . . ?
C6 C7 H7 125.7 . . ?
C8 C7 H7 125.7 . . ?
C9 C8 C7 107.3(3) . . ?
C9 C8 H8 126.3 . . ?
C7 C8 H8 126.3 . . ?
C8 C9 N2 107.2(3) . . ?
C8 C9 C10 129.9(3) . . ?
N2 C9 C10 122.8(3) . . ?
C11 C10 C9 112.7(3) . . ?
C11 C10 C22 109.7(3) . . ?
C9 C10 C22 109.1(3) . . ?
C11 C10 C23 106.9(3) . . ?
C9 C10 C23 108.3(3) . . ?
C22 C10 C23 110.1(3) . . ?
C12 C11 N3 107.6(3) . . ?
C12 C11 C10 129.4(3) . . ?
N3 C11 C10 121.8(3) . . ?
C11 C12 C13 107.4(3) . . ?
C11 C12 H12 126.3 . . ?
C13 C12 H12 126.3 . . ?
C14 C13 C12 108.2(3) . . ?
C14 C13 H13 125.9 . . ?
C12 C13 H13 125.9 . . ?
C13 C14 N3 106.8(3) . . ?
C13 C14 C15 130.8(3) . . ?
N3 C14 C15 122.2(3) . . ?
C16 C15 C14 109.9(3) . . ?
C16 C15 C34 111.5(3) . . ?
C14 C15 C34 112.7(3) . . ?
C16 C15 C24 109.1(3) . . ?
C14 C15 C24 108.3(3) . . ?
C34 C15 C24 105.1(3) . . ?
N4 C16 C17 107.4(3) . . ?
N4 C16 C15 122.8(3) . . ?
C17 C16 C15 129.8(3) . . ?
C16 C17 C18 107.0(3) . . ?
C16 C17 H17 126.5 . . ?
C18 C17 H17 126.5 . . ?
C19 C18 C17 109.4(3) . . ?
C19 C18 H18 125.3 . . ?
C17 C18 H18 125.3 . . ?
C18 C19 N4 106.0(3) . . ?
C18 C19 C20A 129(2) . . ?
N4 C19 C20A 125(2) . . ?
C18 C19 C20 133.8(19) . . ?
N4 C19 C20 118.0(16) . . ?
C1 C20 C19 112.9(11) . . ?
C1 C20 C26 105(4) . . ?
C19 C20 C26 109(4) . . ?
C1 C20 C25 108(4) . . ?
C19 C20 C25 111(4) . . ?
C26 C20 C25 110.5(10) . . ?
C20 C25 H25A 109.5 . . ?
C20 C25 H25B 109.5 . . ?
H25A C25 H25B 109.5 . . ?
C20 C25 H25C 109.5 . . ?
H25A C25 H25C 109.5 . . ?
H25B C25 H25C 109.5 . . ?
C20 C26 H26A 109.5 . . ?
C20 C26 H26B 109.5 . . ?
H26A C26 H26B 109.5 . . ?
C20 C26 H26C 109.5 . . ?
H26A C26 H26C 109.5 . . ?
H26B C26 H26C 109.5 . . ?
C19 C20A C1 111.5(11) . . ?
C19 C20A C26A 109(5) . . ?
C1 C20A C26A 114(4) . . ?
C19 C20A C25A 104(4) . . ?
C1 C20A C25A 107(4) . . ?
C26A C20A C25A 110.0(10) . . ?
C20A C25A H25D 109.5 . . ?
C20A C25A H25E 109.5 . . ?
H25D C25A H25E 109.5 . . ?
C20A C25A H25F 109.5 . . ?
H25D C25A H25F 109.5 . . ?
H25E C25A H25F 109.5 . . ?
C20A C26A H26D 109.5 . . ?
C20A C26A H26E 109.5 . . ?
H26D C26A H26E 109.5 . . ?
C20A C26A H26F 109.5 . . ?
H26D C26A H26F 109.5 . . ?
H26E C26A H26F 109.5 . . ?
C5 C21 H21A 109.5 . . ?
C5 C21 H21B 109.5 . . ?
H21A C21 H21B 109.5 . . ?
C5 C21 H21C 109.5 . . ?
H21A C21 H21C 109.5 . . ?
H21B C21 H21C 109.5 . . ?
C10 C22 H22A 109.5 . . ?
C10 C22 H22B 109.5 . . ?
H22A C22 H22B 109.5 . . ?
C10 C22 H22C 109.5 . . ?
H22A C22 H22C 109.5 . . ?
H22B C22 H22C 109.5 . . ?
C10 C23 H23A 109.5 . . ?
C10 C23 H23B 109.5 . . ?
H23A C23 H23B 109.5 . . ?
C10 C23 H23C 109.5 . . ?
H23A C23 H23C 109.5 . . ?
H23B C23 H23C 109.5 . . ?
C15 C24 H24A 109.5 . . ?
C15 C24 H24B 109.5 . . ?
H24A C24 H24B 109.5 . . ?
C15 C24 H24C 109.5 . . ?
H24A C24 H24C 109.5 . . ?
H24B C24 H24C 109.5 . . ?
C28 C27 C32 118.2(3) . . ?
C28 C27 C5 120.3(3) . . ?
C32 C27 C5 121.3(3) . . ?
C29 C28 C27 121.2(4) . . ?
C29 C28 H28 119.4 . . ?
C27 C28 H28 119.4 . . ?
C28 C29 C30 119.4(4) . . ?
C28 C29 H29 120.3 . . ?
C30 C29 H29 120.3 . . ?
C31 C30 C29 120.0(4) . . ?
C31 C30 C33 120.2(4) . . ?
C29 C30 C33 119.8(4) . . ?
C32 C31 C30 119.8(4) . . ?
C32 C31 H31 120.1 . . ?
C30 C31 H31 120.1 . . ?
C31 C32 C27 121.3(3) . . ?
C31 C32 H32 119.3 . . ?
C27 C32 H32 119.3 . . ?
N5 C33 C30 178.5(5) . . ?
C39 C34 C35 118.5(3) . . ?
C39 C34 C15 120.4(3) . . ?
C35 C34 C15 121.0(3) . . ?
C36 C35 C34 120.7(3) . . ?
C36 C35 H35 119.6 . . ?
C34 C35 H35 119.6 . . ?
C37 C36 C35 119.5(3) . . ?
C37 C36 H36 120.2 . . ?
C35 C36 H36 120.2 . . ?
C36 C37 C38 120.5(3) . . ?
C36 C37 C40 120.4(3) . . ?
C38 C37 C40 119.1(3) . . ?
C39 C38 C37 119.4(3) . . ?
C39 C38 H38 120.3 . . ?
C37 C38 H38 120.3 . . ?
C38 C39 C34 121.3(3) . . ?
C38 C39 H39 119.4 . . ?
C34 C39 H39 119.4 . . ?
N6 C40 C37 179.5(5) . . ?
N7 C41 C42 121.2(3) . 3_566 ?
N7 C41 H41 115.0(19) . . ?
C42 C41 H41 123.8(19) 3_566 . ?
N7 C42 C41 119.5(3) . 3_566 ?
N7 C42 H42 117(2) . . ?
C41 C42 H42 123(2) 3_566 . ?
O2 C43 H43A 109.5 . . ?
O2 C43 H43B 109.5 . . ?
H43A C43 H43B 109.5 . . ?
O2 C43 H43C 109.5 . . ?
H43A C43 H43C 109.5 . . ?
H43B C43 H43C 109.5 . . ?
C1 N1 C4 110.3(3) . . ?
C1 N1 H1N 124.8 . . ?
C4 N1 H1N 124.8 . . ?
C9 N2 C6 110.5(3) . . ?
C9 N2 H2N 124.8 . . ?
C6 N2 H2N 124.8 . . ?
C11 N3 C14 110.0(3) . . ?
C11 N3 H3N 125.0 . . ?
C14 N3 H3N 125.0 . . ?
C16 N4 C19 110.3(3) . . ?
C16 N4 H4N 124.9 . . ?
C19 N4 H4N 124.9 . . ?
O1 N7 C42 121.0(3) . . ?
O1 N7 C41 119.8(3) . . ?
C42 N7 C41 119.2(3) . . ?
C43 O2 H2O 109.5 . . ?

loop_
_geom_bond_atom_site_label_1
_geom_bond_atom_site_label_2
_geom_bond_distance
_geom_bond_site_symmetry_2
_geom_bond_publ_flag
C1 C2 1.348(6) . ?
C1 N1 1.368(4) . ?
C1 C20 1.50(8) . ?
C1 C20A 1.52(8) . ?
C2 C3 1.395(6) . ?
C2 H2 0.9500 . ?
C3 C4 1.363(5) . ?
C3 H3 0.9500 . ?
C4 N1 1.369(5) . ?
C4 C5 1.529(5) . ?
C5 C6 1.514(5) . ?
C5 C27 1.521(5) . ?
C5 C21 1.529(5) . ?
C6 C7 1.351(5) . ?
C6 N2 1.372(4) . ?
C7 C8 1.417(5) . ?
C7 H7 0.9500 . ?
C8 C9 1.354(5) . ?
C8 H8 0.9500 . ?
C9 N2 1.368(4) . ?
C9 C10 1.516(5) . ?
C10 C11 1.512(5) . ?
C10 C22 1.530(5) . ?
C10 C23 1.534(5) . ?
C11 C12 1.363(5) . ?
C11 N3 1.367(4) . ?
C12 C13 1.407(5) . ?
C12 H12 0.9500 . ?
C13 C14 1.367(5) . ?
C13 H13 0.9500 . ?
C14 N3 1.370(4) . ?
C14 C15 1.509(5) . ?
C15 C16 1.499(5) . ?
C15 C34 1.532(5) . ?
C15 C24 1.544(5) . ?
C16 N4 1.356(4) . ?
C16 C17 1.374(5) . ?
C17 C18 1.402(5) . ?
C17 H17 0.9500 . ?
C18 C19 1.353(5) . ?
C18 H18 0.9500 . ?
C19 N4 1.388(4) . ?
C19 C20A 1.51(8) . ?
C19 C20 1.51(8) . ?
C20 C26 1.527(11) . ?
C20 C25 1.551(10) . ?
C25 H25A 0.9800 . ?
C25 H25B 0.9800 . ?
C25 H25C 0.9800 . ?
C26 H26A 0.9800 . ?
C26 H26B 0.9800 . ?
C26 H26C 0.9800 . ?
C20A C26A 1.527(10) . ?
C20A C25A 1.551(10) . ?
C25A H25D 0.9800 . ?
C25A H25E 0.9800 . ?
C25A H25F 0.9800 . ?
C26A H26D 0.9800 . ?
C26A H26E 0.9800 . ?
C26A H26F 0.9800 . ?
C21 H21A 0.9800 . ?
C21 H21B 0.9800 . ?
C21 H21C 0.9800 . ?
C22 H22A 0.9800 . ?
C22 H22B 0.9800 . ?
C22 H22C 0.9800 . ?
C23 H23A 0.9800 . ?
C23 H23B 0.9800 . ?
C23 H23C 0.9800 . ?
C24 H24A 0.9800 . ?
C24 H24B 0.9800 . ?
C24 H24C 0.9800 . ?
C27 C28 1.386(5) . ?
C27 C32 1.387(5) . ?
C28 C29 1.378(5) . ?
C28 H28 0.9500 . ?
C29 C30 1.391(6) . ?
C29 H29 0.9500 . ?
C30 C31 1.376(5) . ?
C30 C33 1.443(6) . ?
C31 C32 1.374(5) . ?
C31 H31 0.9500 . ?
C32 H32 0.9500 . ?
C33 N5 1.143(6) . ?
C34 C39 1.384(5) . ?
C34 C35 1.391(5) . ?
C35 C36 1.385(5) . ?
C35 H35 0.9500 . ?
C36 C37 1.376(5) . ?
C36 H36 0.9500 . ?
C37 C38 1.385(5) . ?
C37 C40 1.445(5) . ?
C38 C39 1.375(5) . ?
C38 H38 0.9500 . ?
C39 H39 0.9500 . ?
C40 N6 1.140(5) . ?
C41 N7 1.351(4) . ?
C41 C42 1.359(5) 3_566 ?
C41 H41 1.06(4) . ?
C42 N7 1.341(4) . ?
C42 H42 1.08(4) . ?
C43 O2 1.412(4) . ?
C43 H43A 0.9800 . ?
C43 H43B 0.9800 . ?
C43 H43C 0.9800 . ?
N1 H1N 0.8800 . ?
N2 H2N 0.8800 . ?
N3 H3N 0.8800 . ?
N4 H4N 0.8800 . ?
N7 O1 1.300(4) . ?
O2 H2O 0.8400 . ?

loop_
_geom_hbond_atom_site_label_D
_geom_hbond_atom_site_label_H
_geom_hbond_atom_site_label_A
_geom_hbond_distance_DH
_geom_hbond_distance_HA
_geom_hbond_distance_DA
_geom_hbond_angle_DHA
_geom_hbond_site_symmetry_A
N1 H1N O1 0.88 2.12 2.947(4) 156.8 .
N2 H2N N7 0.88 2.70 3.563(4) 167.4 .
N2 H2N O1 0.88 2.02 2.867(4) 160.4 .
N3 H3N O2 0.88 2.06 2.914(4) 164.0 .
N4 H4N O2 0.88 2.05 2.912(4) 167.7 .
O2 H2O N1 0.84 2.70 3.218(4) 121.4 .

loop_
_geom_torsion_atom_site_label_1
_geom_torsion_atom_site_label_2
_geom_torsion_atom_site_label_3
_geom_torsion_atom_site_label_4
_geom_torsion
_geom_torsion_site_symmetry_1
_geom_torsion_site_symmetry_2
_geom_torsion_site_symmetry_3
_geom_torsion_site_symmetry_4
_geom_torsion_publ_flag
N1 C1 C2 C3 1.4(4) . . . . ?
C20 C1 C2 C3 -177(2) . . . . ?
C20A C1 C2 C3 -167(3) . . . . ?
C1 C2 C3 C4 -1.3(4) . . . . ?
C2 C3 C4 N1 0.5(4) . . . . ?
C2 C3 C4 C5 -176.9(3) . . . . ?
C3 C4 C5 C6 94.7(4) . . . . ?
N1 C4 C5 C6 -82.4(4) . . . . ?
C3 C4 C5 C27 -140.3(4) . . . . ?
N1 C4 C5 C27 42.6(4) . . . . ?
C3 C4 C5 C21 -23.2(5) . . . . ?
N1 C4 C5 C21 159.7(3) . . . . ?
C27 C5 C6 C7 142.3(4) . . . . ?
C21 C5 C6 C7 25.1(5) . . . . ?
C4 C5 C6 C7 -93.0(4) . . . . ?
C27 C5 C6 N2 -46.1(4) . . . . ?
C21 C5 C6 N2 -163.3(3) . . . . ?
C4 C5 C6 N2 78.6(4) . . . . ?
N2 C6 C7 C8 1.0(4) . . . . ?
C5 C6 C7 C8 173.7(3) . . . . ?
C6 C7 C8 C9 -0.4(4) . . . . ?
C7 C8 C9 N2 -0.3(4) . . . . ?
C7 C8 C9 C10 175.2(3) . . . . ?
C8 C9 C10 C11 131.1(4) . . . . ?
N2 C9 C10 C11 -54.0(4) . . . . ?
C8 C9 C10 C22 -106.8(4) . . . . ?
N2 C9 C10 C22 68.1(4) . . . . ?
C8 C9 C10 C23 13.1(5) . . . . ?
N2 C9 C10 C23 -172.1(3) . . . . ?
C9 C10 C11 C12 156.4(3) . . . . ?
C22 C10 C11 C12 34.6(5) . . . . ?
C23 C10 C11 C12 -84.8(4) . . . . ?
C9 C10 C11 N3 -37.8(4) . . . . ?
C22 C10 C11 N3 -159.6(3) . . . . ?
C23 C10 C11 N3 81.0(4) . . . . ?
N3 C11 C12 C13 -1.5(4) . . . . ?
C10 C11 C12 C13 165.9(3) . . . . ?
C11 C12 C13 C14 1.4(4) . . . . ?
C12 C13 C14 N3 -0.7(4) . . . . ?
C12 C13 C14 C15 174.7(3) . . . . ?
C13 C14 C15 C16 -99.6(4) . . . . ?
N3 C14 C15 C16 75.3(4) . . . . ?
C13 C14 C15 C34 135.4(4) . . . . ?
N3 C14 C15 C34 -49.7(4) . . . . ?
C13 C14 C15 C24 19.5(5) . . . . ?
N3 C14 C15 C24 -165.6(3) . . . . ?
C14 C15 C16 N4 -74.4(4) . . . . ?
C34 C15 C16 N4 51.3(4) . . . . ?
C24 C15 C16 N4 167.0(3) . . . . ?
C14 C15 C16 C17 103.4(4) . . . . ?
C34 C15 C16 C17 -130.9(4) . . . . ?
C24 C15 C16 C17 -15.2(5) . . . . ?
N4 C16 C17 C18 0.4(4) . . . . ?
C15 C16 C17 C18 -177.7(3) . . . . ?
C16 C17 C18 C19 -0.3(4) . . . . ?
C17 C18 C19 N4 0.2(4) . . . . ?
C17 C18 C19 C20A -177.0(11) . . . . ?
C17 C18 C19 C20 -162.1(14) . . . . ?
C2 C1 C20 C19 -133.3(14) . . . . ?
N1 C1 C20 C19 48.9(19) . . . . ?
C2 C1 C20 C26 107.9(17) . . . . ?
N1 C1 C20 C26 -70(4) . . . . ?
C2 C1 C20 C25 -10(4) . . . . ?
N1 C1 C20 C25 172.3(14) . . . . ?
C18 C19 C20 C1 -158.1(10) . . . . ?
N4 C19 C20 C1 41.3(16) . . . . ?
C18 C19 C20 C26 -42(4) . . . . ?
N4 C19 C20 C26 157(2) . . . . ?
C18 C19 C20 C25 80(2) . . . . ?
N4 C19 C20 C25 -81(3) . . . . ?
C18 C19 C20A C1 -166.3(7) . . . . ?
N4 C19 C20A C1 17.1(17) . . . . ?
C18 C19 C20A C26A -39(3) . . . . ?
N4 C19 C20A C26A 144(2) . . . . ?
C18 C19 C20A C25A 78(2) . . . . ?
N4 C19 C20A C25A -98(3) . . . . ?
C2 C1 C20A C19 -122(2) . . . . ?
N1 C1 C20A C19 70.9(16) . . . . ?
C2 C1 C20A C26A 113.6(16) . . . . ?
N1 C1 C20A C26A -53(4) . . . . ?
C2 C1 C20A C25A -8(4) . . . . ?
N1 C1 C20A C25A -175.4(17) . . . . ?
C6 C5 C27 C28 -36.5(4) . . . . ?
C21 C5 C27 C28 82.5(4) . . . . ?
C4 C5 C27 C28 -158.5(3) . . . . ?
C6 C5 C27 C32 148.9(3) . . . . ?
C21 C5 C27 C32 -92.2(4) . . . . ?
C4 C5 C27 C32 26.9(4) . . . . ?
C32 C27 C28 C29 -0.6(5) . . . . ?
C5 C27 C28 C29 -175.4(3) . . . . ?
C27 C28 C29 C30 -0.2(6) . . . . ?
C28 C29 C30 C31 0.7(6) . . . . ?
C28 C29 C30 C33 178.9(4) . . . . ?
C29 C30 C31 C32 -0.3(6) . . . . ?
C33 C30 C31 C32 -178.4(4) . . . . ?
C30 C31 C32 C27 -0.6(5) . . . . ?
C28 C27 C32 C31 1.0(5) . . . . ?
C5 C27 C32 C31 175.8(3) . . . . ?
C16 C15 C34 C39 31.6(4) . . . . ?
C14 C15 C34 C39 155.8(3) . . . . ?
C24 C15 C34 C39 -86.4(4) . . . . ?
C16 C15 C34 C35 -153.2(3) . . . . ?
C14 C15 C34 C35 -29.1(4) . . . . ?
C24 C15 C34 C35 88.7(4) . . . . ?
C39 C34 C35 C36 1.2(5) . . . . ?
C15 C34 C35 C36 -174.0(3) . . . . ?
C34 C35 C36 C37 0.0(6) . . . . ?
C35 C36 C37 C38 -0.3(6) . . . . ?
C35 C36 C37 C40 177.7(4) . . . . ?
C36 C37 C38 C39 -0.6(6) . . . . ?
C40 C37 C38 C39 -178.7(3) . . . . ?
C37 C38 C39 C34 1.9(6) . . . . ?
C35 C34 C39 C38 -2.2(5) . . . . ?
C15 C34 C39 C38 173.1(3) . . . . ?
C2 C1 N1 C4 -1.1(4) . . . . ?
C20 C1 N1 C4 177(2) . . . . ?
C20A C1 N1 C4 170(2) . . . . ?
C3 C4 N1 C1 0.4(4) . . . . ?
C5 C4 N1 C1 178.0(3) . . . . ?
C8 C9 N2 C6 1.0(4) . . . . ?
C10 C9 N2 C6 -174.9(3) . . . . ?
C7 C6 N2 C9 -1.2(4) . . . . ?
C5 C6 N2 C9 -174.6(3) . . . . ?
C12 C11 N3 C14 1.1(4) . . . . ?
C10 C11 N3 C14 -167.5(3) . . . . ?
C13 C14 N3 C11 -0.2(4) . . . . ?
C15 C14 N3 C11 -176.1(3) . . . . ?
C17 C16 N4 C19 -0.2(4) . . . . ?
C15 C16 N4 C19 178.0(3) . . . . ?
C18 C19 N4 C16 0.0(4) . . . . ?
C20A C19 N4 C16 177.3(11) . . . . ?
C20 C19 N4 C16 165.6(16) . . . . ?
C41 C42 N7 O1 179.4(3) 3_566 . . . ?
C41 C42 N7 C41 0.8(6) 3_566 . . . ?
C42 C41 N7 O1 -179.4(3) 3_566 . . . ?
C42 C41 N7 C42 -0.8(6) 3_566 . . . ?
